data_2022895
loop_
_publ_author_name
'Rajendrakumar, Satyasree'
'Surampudi Venkata Sai Durga, Anuja'
'Balasubramanian, Sridhar'

_publ_section_title
;
 Strategic synthon approach in obtaining cocrystals and cocrystal
 polymorphs of a high-Z&#x2032; system deferiprone -- an anti-thalassemia
 drug
;
_journal_coeditor_code LO5093
_journal_issue 6
_journal_name_full 'Acta Crystallographica Section B Structural Science, Crystal Engineering and Materials'
_journal_page_first 946
_journal_page_last 964
_journal_paper_doi 10.1107/S205252062100980X
_journal_volume 77
_journal_year 2021
_chemical_formula_moiety 'C7 H9 N O2, C6 H6 O2'
_chemical_formula_sum 'C13 H15 N O4'
_chemical_formula_weight 249.26
_chemical_name_common 'Deferiprone - Resorcinol (1:1) cocrystal'
_space_group_crystal_system monoclinic
_space_group_IT_number 14
_space_group_name_Hall '-P 2yn'
_space_group_name_H-M_alt 'P 1 21/n 1'
_atom_sites_solution_hydrogens mixed
_audit_creation_method SHELXL-2018/3
_cell_angle_alpha 90
_cell_angle_beta 95.4213(4)
_cell_angle_gamma 90
_cell_formula_units_Z 4
_cell_length_a 7.13393(8)
_cell_length_b 18.2199(2)
_cell_length_c 9.15170(10)
_cell_measurement_reflns_used 9916
_cell_measurement_temperature 100(2)
_cell_measurement_theta_max 30.55
_cell_measurement_theta_min 2.24
_cell_volume 1184.21(2)
_computing_cell_refinement '<i>SAINT</i> (Bruker, 2016)'
_computing_data_collection '<i>APEX3</i> (Bruker, 2016)'
_computing_data_reduction 'Bruker SAINT'
_computing_molecular_graphics 'DIAMOND (Brandenburg & Putz, 2005)'
_computing_publication_material 'Bruker SHELXTL'
_computing_structure_refinement 'SHELXL-2018/3 (Sheldrick, 2018)'
_computing_structure_solution '<i>SHELXT</i> (Sheldrick, 2015)'
_diffrn_ambient_temperature 100(2)
_diffrn_measured_fraction_theta_full 0.998
_diffrn_measured_fraction_theta_max 0.998
_diffrn_measurement_device_type 'Bruker D8 QUEST PHOTON-100'
_diffrn_measurement_method '\w and \f'
_diffrn_radiation_type MoK\a
_diffrn_radiation_wavelength 0.71073
_diffrn_reflns_av_R_equivalents 0.0221
_diffrn_reflns_av_unetI/netI 0.0181
_diffrn_reflns_Laue_measured_fraction_full 0.998
_diffrn_reflns_Laue_measured_fraction_max 0.998
_diffrn_reflns_limit_h_max 9
_diffrn_reflns_limit_h_min -9
_diffrn_reflns_limit_k_max 23
_diffrn_reflns_limit_k_min -20
_diffrn_reflns_limit_l_max 11
_diffrn_reflns_limit_l_min -11
_diffrn_reflns_number 12941
_diffrn_reflns_point_group_measured_fraction_full 0.998
_diffrn_reflns_point_group_measured_fraction_max 0.998
_diffrn_reflns_theta_full 25.242
_diffrn_reflns_theta_max 27.493
_diffrn_reflns_theta_min 2.236
_diffrn_source microfocus
_exptl_absorpt_coefficient_mu 0.104
_exptl_absorpt_correction_T_max 0.7461
_exptl_absorpt_correction_T_min 0.6862
_exptl_absorpt_correction_type multi-scan
_exptl_absorpt_process_details 'SADABS, Bruker, 2016'
_exptl_crystal_density_diffrn 1.398
_exptl_crystal_density_meas colorless
_exptl_crystal_description block
_exptl_crystal_F_000 528
_exptl_crystal_size_max 0.280
_exptl_crystal_size_mid 0.240
_exptl_crystal_size_min 0.170
_refine_diff_density_max 0.382
_refine_diff_density_min -0.196
_refine_diff_density_rms 0.054
_refine_ls_extinction_coef 0.026(5)
_refine_ls_extinction_expression Fc^*^=kFc[1+0.001xFc^2^\l^3^/sin(2\q)]^-1/4^
_refine_ls_extinction_method 'SHELXL-2018/3 (Sheldrick 2018)'
_refine_ls_goodness_of_fit_ref 1.089
_refine_ls_hydrogen_treatment mixed
_refine_ls_matrix_type full
_refine_ls_number_parameters 178
_refine_ls_number_reflns 2715
_refine_ls_number_restraints 0
_refine_ls_restrained_S_all 1.089
_refine_ls_R_factor_all 0.0375
_refine_ls_R_factor_gt 0.0351
_refine_ls_shift/su_max 0.001
_refine_ls_shift/su_mean 0.000
_refine_ls_structure_factor_coef Fsqd
_refine_ls_weighting_details 'w=1/[\s^2^(Fo^2^)+(0.0591P)^2^+0.4132P] where P=(Fo^2^+2Fc^2^)/3'
_refine_ls_weighting_scheme calc
_refine_ls_wR_factor_gt 0.1029
_refine_ls_wR_factor_ref 0.1053
_reflns_Friedel_coverage 0.000
_reflns_number_gt 2528
_reflns_number_total 2715
_reflns_threshold_expression 'I > 2\s(I)'
_cod_data_source_file lo5093sup1.cif
_cod_data_source_block KA1018_0m_def-res_1_1
_cod_original_sg_symbol_H-M 'P 21/n'
_cod_database_code 2022895
_shelx_shelxl_version_number 2018/3
_shelx_space_group_comment
;
The symmetry employed for this shelxl refinement is uniquely defined
by the following loop, which should always be used as a source of
symmetry information in preference to the above space-group names.
They are only intended as comments.
;
_shelx_estimated_absorpt_t_min 0.971
_shelx_estimated_absorpt_t_max 0.983

loop_
_space_group_symop_operation_xyz
'x, y, z'
'-x+1/2, y+1/2, -z+1/2'
'-x, -y, -z'
'x-1/2, -y-1/2, z-1/2'

loop_
_atom_site_label
_atom_site_type_symbol
_atom_site_fract_x
_atom_site_fract_y
_atom_site_fract_z
_atom_site_U_iso_or_equiv
_atom_site_adp_type
_atom_site_occupancy
_atom_site_site_symmetry_order
_atom_site_calc_flag
_atom_site_refinement_flags_posn
_atom_site_refinement_flags_adp
_atom_site_refinement_flags_occupancy
_atom_site_disorder_assembly
_atom_site_disorder_group
C1 C 0.34797(14) 0.42574(6) 0.36771(11) 0.0132(2) Uani 1 1 d . . . . .
C2 C 0.40005(14) 0.46620(5) 0.25087(11) 0.0124(2) Uani 1 1 d . . . . .
C3 C 0.26616(14) 0.50666(5) 0.15610(11) 0.0121(2) Uani 1 1 d . . . . .
C4 C 0.07844(14) 0.50428(6) 0.19399(11) 0.0143(2) Uani 1 1 d . . . . .
H4 H -0.016728 0.530970 0.136996 0.017 Uiso 1 1 calc R U . . .
C5 C 0.03237(14) 0.46415(6) 0.31138(11) 0.0149(2) Uani 1 1 d . . . . .
H5 H -0.095060 0.463082 0.333482 0.018 Uiso 1 1 calc R U . . .
C6 C 0.10146(16) 0.37912(6) 0.51535(12) 0.0179(2) Uani 1 1 d . . . . .
H6A H -0.031352 0.388862 0.527197 0.027 Uiso 1 1 calc R U . . .
H6B H 0.177913 0.390082 0.607417 0.027 Uiso 1 1 calc R U . . .
H6C H 0.117091 0.327365 0.489976 0.027 Uiso 1 1 calc R U . . .
C7 C 0.48703(15) 0.38159(6) 0.46339(12) 0.0182(2) Uani 1 1 d . . . . .
H7A H 0.506876 0.404483 0.560518 0.027 Uiso 1 1 calc R U . . .
H7B H 0.606772 0.379661 0.419124 0.027 Uiso 1 1 calc R U . . .
H7C H 0.438629 0.331674 0.473263 0.027 Uiso 1 1 calc R U . . .
O1 O 0.58549(10) 0.46813(5) 0.22767(9) 0.0177(2) Uani 1 1 d . . . . .
H1O H 0.598(3) 0.4771(10) 0.137(2) 0.041(5) Uiso 1 1 d . . . . .
O2 O 0.31733(10) 0.54248(4) 0.04550(8) 0.01461(19) Uani 1 1 d . . . . .
N1 N 0.16275(12) 0.42583(5) 0.39720(9) 0.0132(2) Uani 1 1 d . . . . .
C8 C 0.52644(14) 0.69772(6) 0.17439(11) 0.0134(2) Uani 1 1 d . . . . .
C9 C 0.34253(14) 0.70504(6) 0.21173(11) 0.0131(2) Uani 1 1 d . . . . .
H9 H 0.246363 0.673007 0.170895 0.016 Uiso 1 1 calc R U . . .
C10 C 0.30140(14) 0.76005(6) 0.30990(11) 0.0134(2) Uani 1 1 d . . . . .
C11 C 0.44171(15) 0.80734(6) 0.36981(11) 0.0156(2) Uani 1 1 d . . . . .
H11 H 0.413759 0.844168 0.437960 0.019 Uiso 1 1 calc R U . . .
C12 C 0.62358(15) 0.79981(6) 0.32826(12) 0.0171(2) Uani 1 1 d . . . . .
H12 H 0.719158 0.832580 0.367217 0.021 Uiso 1 1 calc R U . . .
C13 C 0.66813(15) 0.74534(6) 0.23098(11) 0.0160(2) Uani 1 1 d . . . . .
H13 H 0.792730 0.740654 0.203580 0.019 Uiso 1 1 calc R U . . .
O3 O 0.57473(11) 0.64441(4) 0.07833(8) 0.01707(19) Uani 1 1 d . . . . .
H3O H 0.481(3) 0.6080(10) 0.070(2) 0.043(5) Uiso 1 1 d . . . . .
O4 O 0.11893(11) 0.76519(4) 0.34212(9) 0.0182(2) Uani 1 1 d . . . . .
H4O H 0.111(3) 0.8001(10) 0.410(2) 0.043(5) Uiso 1 1 d . . . . .

loop_
_atom_site_aniso_label
_atom_site_aniso_U_11
_atom_site_aniso_U_22
_atom_site_aniso_U_33
_atom_site_aniso_U_23
_atom_site_aniso_U_13
_atom_site_aniso_U_12
C1 0.0143(5) 0.0126(5) 0.0125(5) -0.0019(4) 0.0003(4) 0.0004(4)
C2 0.0113(5) 0.0131(5) 0.0126(5) -0.0018(4) 0.0003(4) 0.0001(3)
C3 0.0143(5) 0.0099(5) 0.0119(4) -0.0017(3) 0.0002(4) -0.0006(3)
C4 0.0136(5) 0.0135(5) 0.0155(5) -0.0009(4) -0.0008(4) 0.0024(4)
C5 0.0131(5) 0.0146(5) 0.0172(5) -0.0021(4) 0.0021(4) 0.0006(4)
C6 0.0216(5) 0.0165(5) 0.0167(5) 0.0025(4) 0.0066(4) -0.0011(4)
C7 0.0182(5) 0.0196(5) 0.0163(5) 0.0046(4) -0.0006(4) 0.0025(4)
O1 0.0109(4) 0.0276(5) 0.0145(4) 0.0051(3) 0.0014(3) 0.0017(3)
O2 0.0168(4) 0.0141(4) 0.0129(4) 0.0015(3) 0.0014(3) -0.0004(3)
N1 0.0150(4) 0.0121(4) 0.0128(4) -0.0003(3) 0.0026(3) -0.0009(3)
C8 0.0161(5) 0.0127(5) 0.0115(5) 0.0029(3) 0.0015(4) 0.0004(4)
C9 0.0137(5) 0.0134(5) 0.0120(4) 0.0015(4) -0.0006(4) -0.0022(4)
C10 0.0138(5) 0.0143(5) 0.0121(5) 0.0037(4) 0.0010(4) 0.0008(4)
C11 0.0202(5) 0.0130(5) 0.0134(5) 0.0003(4) 0.0001(4) -0.0007(4)
C12 0.0181(5) 0.0165(5) 0.0159(5) 0.0021(4) -0.0026(4) -0.0053(4)
C13 0.0131(5) 0.0181(5) 0.0166(5) 0.0039(4) 0.0009(4) -0.0019(4)
O3 0.0179(4) 0.0149(4) 0.0194(4) -0.0018(3) 0.0066(3) -0.0019(3)
O4 0.0146(4) 0.0212(4) 0.0195(4) -0.0037(3) 0.0047(3) 0.0003(3)

loop_
_atom_type_symbol
_atom_type_description
_atom_type_scat_dispersion_real
_atom_type_scat_dispersion_imag
_atom_type_scat_source
C C 0.0033 0.0016 'International Tables Vol C Tables 4.2.6.8 and 6.1.1.4'
H H 0.0000 0.0000 'International Tables Vol C Tables 4.2.6.8 and 6.1.1.4'
N N 0.0061 0.0033 'International Tables Vol C Tables 4.2.6.8 and 6.1.1.4'
O O 0.0106 0.0060 'International Tables Vol C Tables 4.2.6.8 and 6.1.1.4'

loop_
_geom_angle_atom_site_label_1
_geom_angle_atom_site_label_2
_geom_angle_atom_site_label_3
_geom_angle
_geom_angle_site_symmetry_1
_geom_angle_site_symmetry_3
_geom_angle_publ_flag
N1 C1 C2 119.12(9) . . ?
N1 C1 C7 118.89(9) . . ?
C2 C1 C7 121.99(9) . . ?
O1 C2 C1 118.19(9) . . ?
O1 C2 C3 119.68(9) . . ?
C1 C2 C3 122.13(9) . . ?
O2 C3 C4 123.64(9) . . ?
O2 C3 C2 121.01(9) . . ?
C4 C3 C2 115.35(9) . . ?
C5 C4 C3 120.86(9) . . ?
C5 C4 H4 119.6 . . ?
C3 C4 H4 119.6 . . ?
N1 C5 C4 121.99(9) . . ?
N1 C5 H5 119.0 . . ?
C4 C5 H5 119.0 . . ?
N1 C6 H6A 109.5 . . ?
N1 C6 H6B 109.5 . . ?
H6A C6 H6B 109.5 . . ?
N1 C6 H6C 109.5 . . ?
H6A C6 H6C 109.5 . . ?
H6B C6 H6C 109.5 . . ?
C1 C7 H7A 109.5 . . ?
C1 C7 H7B 109.5 . . ?
H7A C7 H7B 109.5 . . ?
C1 C7 H7C 109.5 . . ?
H7A C7 H7C 109.5 . . ?
H7B C7 H7C 109.5 . . ?
C2 O1 H1O 110.2(13) . . ?
C5 N1 C1 120.52(9) . . ?
C5 N1 C6 119.23(9) . . ?
C1 N1 C6 120.06(8) . . ?
O3 C8 C9 121.53(9) . . ?
O3 C8 C13 117.41(9) . . ?
C9 C8 C13 121.06(10) . . ?
C8 C9 C10 119.13(9) . . ?
C8 C9 H9 120.4 . . ?
C10 C9 H9 120.4 . . ?
O4 C10 C11 122.48(9) . . ?
O4 C10 C9 116.82(9) . . ?
C11 C10 C9 120.70(10) . . ?
C12 C11 C10 119.00(10) . . ?
C12 C11 H11 120.5 . . ?
C10 C11 H11 120.5 . . ?
C13 C12 C11 121.36(10) . . ?
C13 C12 H12 119.3 . . ?
C11 C12 H12 119.3 . . ?
C12 C13 C8 118.73(10) . . ?
C12 C13 H13 120.6 . . ?
C8 C13 H13 120.6 . . ?
C8 O3 H3O 109.4(11) . . ?
C10 O4 H4O 109.0(12) . . ?

loop_
_geom_bond_atom_site_label_1
_geom_bond_atom_site_label_2
_geom_bond_distance
_geom_bond_site_symmetry_2
_geom_bond_publ_flag
C1 N1 1.3734(13) . ?
C1 C2 1.3783(14) . ?
C1 C7 1.4946(14) . ?
C2 O1 1.3600(12) . ?
C2 C3 1.4323(14) . ?
C3 O2 1.2859(12) . ?
C3 C4 1.4153(14) . ?
C4 C5 1.3652(15) . ?
C4 H4 0.9500 . ?
C5 N1 1.3533(14) . ?
C5 H5 0.9500 . ?
C6 N1 1.4744(13) . ?
C6 H6A 0.9800 . ?
C6 H6B 0.9800 . ?
C6 H6C 0.9800 . ?
C7 H7A 0.9800 . ?
C7 H7B 0.9800 . ?
C7 H7C 0.9800 . ?
O1 H1O 0.85(2) . ?
C8 O3 1.3756(12) . ?
C8 C9 1.3931(14) . ?
C8 C13 1.3942(15) . ?
C9 C10 1.3956(14) . ?
C9 H9 0.9500 . ?
C10 O4 1.3648(12) . ?
C10 C11 1.3933(15) . ?
C11 C12 1.3928(15) . ?
C11 H11 0.9500 . ?
C12 C13 1.3899(15) . ?
C12 H12 0.9500 . ?
C13 H13 0.9500 . ?
O3 H3O 0.937(19) . ?
O4 H4O 0.893(19) . ?

loop_
_geom_hbond_atom_site_label_D
_geom_hbond_atom_site_label_H
_geom_hbond_atom_site_label_A
_geom_hbond_distance_DH
_geom_hbond_distance_HA
_geom_hbond_distance_DA
_geom_hbond_angle_DHA
_geom_hbond_site_symmetry_A
_geom_hbond_publ_flag
O1 H1O O2 0.85(2) 1.87(2) 2.6638(11) 154(2) 3_665 yes
O3 H3O O2 0.937(19) 1.673(19) 2.6090(11) 177(2) . yes
O4 H4O O3 0.893(19) 1.88(2) 2.7594(11) 167(2) 4_576 yes
C5 H5 O1 0.95 2.39 3.2084(13) 144 1_455 yes
C13 H13 O4 0.95 2.58 3.2999(13) 133 1_655 yes

loop_
_geom_torsion_atom_site_label_1
_geom_torsion_atom_site_label_2
_geom_torsion_atom_site_label_3
_geom_torsion_atom_site_label_4
_geom_torsion
_geom_torsion_site_symmetry_1
_geom_torsion_site_symmetry_2
_geom_torsion_site_symmetry_3
_geom_torsion_site_symmetry_4
_geom_torsion_publ_flag
N1 C1 C2 O1 176.99(9) . . . . ?
C7 C1 C2 O1 -3.10(15) . . . . ?
N1 C1 C2 C3 -1.98(15) . . . . ?
C7 C1 C2 C3 177.93(9) . . . . ?
O1 C2 C3 O2 2.86(15) . . . . ?
C1 C2 C3 O2 -178.18(9) . . . . ?
O1 C2 C3 C4 -176.77(9) . . . . ?
C1 C2 C3 C4 2.19(14) . . . . ?
O2 C3 C4 C5 178.83(10) . . . . ?
C2 C3 C4 C5 -1.56(14) . . . . ?
C3 C4 C5 N1 0.78(16) . . . . ?
C4 C5 N1 C1 -0.48(15) . . . . ?
C4 C5 N1 C6 -175.38(9) . . . . ?
C2 C1 N1 C5 1.07(14) . . . . ?
C7 C1 N1 C5 -178.85(9) . . . . ?
C2 C1 N1 C6 175.92(9) . . . . ?
C7 C1 N1 C6 -4.00(14) . . . . ?
O3 C8 C9 C10 179.92(9) . . . . ?
C13 C8 C9 C10 -1.40(15) . . . . ?
C8 C9 C10 O4 179.60(9) . . . . ?
C8 C9 C10 C11 0.19(15) . . . . ?
O4 C10 C11 C12 -178.23(9) . . . . ?
C9 C10 C11 C12 1.14(15) . . . . ?
C10 C11 C12 C13 -1.31(15) . . . . ?
C11 C12 C13 C8 0.14(15) . . . . ?
O3 C8 C13 C12 179.97(9) . . . . ?
C9 C8 C13 C12 1.24(15) . . . . ?

_cod_database_fobs_code 2022895
